data_2312428
loop_
_publ_author_name
'Plana-Ruiz, Sergi'
'G&#xf6;tz, Emilia'
'Neumann, Thomas'
'Schwesig, Peter'
'Kolb, Ute'

_publ_section_title
;
 Three-dimensional electron diffraction on clinkers: the belite
 &#x3b1;'<sub>H</sub> incommensurate modulated structure.
;
_journal_issue 'Pt 2'
_journal_name_full 'Acta crystallographica Section B, Structural science, crystal engineering and materials'
_journal_page_first 105
_journal_page_last 116
_journal_paper_doi 10.1107/S205252062400146X
_journal_volume 80
_journal_year 2024
_chemical_formula_sum 'Ca8 O16 Si4'
_chemical_formula_weight 689
_space_group_IT_number 62
_space_group_name_Hall '-P 2ac 2n'
_space_group_name_H-M_alt 'P n m a'
_space_group_ssg_name Pnma(\a00)0ss
_symmetry_cell_setting orthorhombic
_cell_angle_alpha 90
_cell_angle_beta 90
_cell_angle_gamma 90
_cell_formula_units_Z 1
_cell_length_a 6.765
_cell_length_b 5.514
_cell_length_c 9.25
_cell_measurement_temperature 293
_cell_modulation_dimension 1
_cell_volume 345.045
_diffrn_ambient_temperature 293
_diffrn_detector 'Gatan UltraScan4000'
_diffrn_measured_fraction_theta_full 0.98
_diffrn_measured_fraction_theta_max 0.86
_diffrn_measurement_device 'FEI Tecnai F30'
_diffrn_measurement_device_type TEM
_diffrn_radiation_probe electron
_diffrn_radiation_type electron
_diffrn_radiation_wavelength 0.0197
_diffrn_reflns_av_unetI/netI 0.0483
_diffrn_reflns_limit_h_max 8
_diffrn_reflns_limit_h_min -8
_diffrn_reflns_limit_index_m_1_max 1
_diffrn_reflns_limit_index_m_1_min -1
_diffrn_reflns_limit_k_max 7
_diffrn_reflns_limit_k_min -7
_diffrn_reflns_limit_l_max 12
_diffrn_reflns_limit_l_min -11
_diffrn_reflns_number 18230
_diffrn_reflns_theta_full 0.7
_diffrn_reflns_theta_max 0.79
_diffrn_reflns_theta_min 0.1
_exptl_absorpt_coefficient_mu 0
_exptl_crystal_density_diffrn 3.3157
_exptl_crystal_description 'Nanocrystals of up to 500 nm in size'
_exptl_crystal_F_000 344
_refine_ls_extinction_method none
_refine_ls_goodness_of_fit_gt 3.14
_refine_ls_goodness_of_fit_ref 2.22
_refine_ls_number_constraints 0
_refine_ls_number_parameters 129
_refine_ls_number_reflns 6997
_refine_ls_number_restraints 0
_refine_ls_R_factor_all 0.1694
_refine_ls_R_factor_gt 0.0964
_refine_ls_shift/su_max 0.0248
_refine_ls_shift/su_mean 0.0043
_refine_ls_structure_factor_coef F
_refine_ls_weighting_details w=1/(\s^2^(F)+0.0001F^2^)
_refine_ls_weighting_scheme sigma
_refine_ls_wR_factor_gt 0.0985
_refine_ls_wR_factor_ref 0.1049
_reflns_number_gt 3076
_reflns_number_total 6997
_reflns_threshold_expression I>3\s(I)
_cod_data_source_file je5054.cif
_cod_data_source_block 2p5K_modulated_dyn
_cod_depositor_comments 'Adding full bibliography for 2312425--2312428.cif.'
_cod_original_cell_volume 345.0454
_cod_database_code 2312428

loop_
_space_group_symop_id
_space_group_symop_operation_xyz
1 x,y,z
2 -x+0.5,-y,z+0.5
3 -x,y+0.5,-z
4 x+0.5,-y+0.5,-z+0.5
5 -x,-y,-z
6 x+0.5,y,-z+0.5
7 x,-y+0.5,z
8 -x+0.5,y+0.5,z+0.5

loop_
_space_group_symop_ssg_id
_space_group_symop_ssg_operation_algebraic
1 x1,x2,x3,x4
2 -x1+1/2,-x2,x3+1/2,-x4+1/2
3 -x1,x2+1/2,-x3,-x4+1/2
4 x1+1/2,-x2+1/2,-x3+1/2,x4
5 -x1,-x2,-x3,-x4
6 x1+1/2,x2,-x3+1/2,x4+1/2
7 x1,-x2+1/2,x3,x4+1/2
8 -x1+1/2,x2+1/2,x3+1/2,-x4

loop_
_atom_site_label
_atom_site_type_symbol
_atom_site_fract_x
_atom_site_fract_y
_atom_site_fract_z
_atom_site_adp_type
_atom_site_U_iso_or_equiv
_atom_site_site_symmetry_multiplicity
_atom_site_occupancy
_atom_site_calc_flag
_atom_site_refinement_flags
_atom_site_disorder_assembly
_atom_site_disorder_group
Ca1 Ca 0.49106(12) 0.75 0.20467(11) Uiso 0.0091(2) 4 1 d . . .
Ca2 Ca 0.83234(13) 0.75 -0.07067(11) Uiso 0.0169(3) 4 1 d . . .
Si1 Si 0.21886(16) 0.25 0.41267(15) Uiso 0.0101(3) 4 1 d . . .
O1 O 0.2760(3) 0.4818(4) 0.3217(2) Uiso 0.0278(5) 8 1 d . . .
O2 O 0.6575(3) 0.8153(5) 0.4402(3) Uiso 0.0261(6) 8 0.5 d . . .
O3 O 0.5086(3) 0.8056(5) -0.0482(3) Uiso 0.0270(7) 8 0.5 d . . .

loop_
_atom_site_displace_Fourier_atom_site_label
_atom_site_displace_Fourier_axis
_atom_site_displace_Fourier_wave_vector_seq_id
_atom_site_displace_Fourier_param_cos
_atom_site_displace_Fourier_param_sin
Ca1 x 1 0 0
Ca1 y 1 -0.0105(4) 0.0274(3)
Ca1 z 1 0 0
Ca2 x 1 0 0
Ca2 y 1 -0.0231(3) -0.0174(4)
Ca2 z 1 0 0
Si1 x 1 0 0
Si1 y 1 0.0209(5) 0.0141(5)
Si1 z 1 0 0
O1 x 1 -0.0333(4) 0.0257(4)
O1 y 1 -0.0025(6) 0.0194(6)
O1 z 1 -0.0292(3) 0.0106(4)

loop_
_atom_site_Fourier_wave_vector_seq_id
_atom_site_fourier_wave_vector_q1_coeff
1 1

loop_
_atom_site_occ_special_func_atom_site_label
_atom_site_occ_special_func_crenel_c
_atom_site_occ_special_func_crenel_w
O2 0.496(2) 0.5
O3 0.777(2) 0.5

loop_
_atom_type_symbol
_atom_type_scat_source
Ca International_Tables_Vol_C
O International_Tables_Vol_C
Si International_Tables_Vol_C

loop_
_cell_wave_vector_seq_id
_cell_wave_vector_x
_cell_wave_vector_y
_cell_wave_vector_z
1 0.379500 0.000000 0.000000

loop_
_geom_angle_atom_site_label_1
_geom_angle_atom_site_label_2
_geom_angle_atom_site_label_3
_geom_angle_site_ssg_symmetry_1
_geom_angle_site_ssg_symmetry_2
_geom_angle_site_ssg_symmetry_3
_geom_angle_av
_geom_angle_min
_geom_angle_max
_geom_angle_publ_flag
Ca1 Ca1 Ca1 4_4655 . 4_5655 151.70(4) 151.24(4) 152.18(4) ?
Ca1 Ca1 Ca2 4_4655 . . 145.96(4) 145.77(4) 146.15(4) ?
Ca1 Ca1 Ca2 4_4655 . 2_6655 100.39(4) 97.05(4) 103.73(4) ?
Ca1 Ca1 Ca2 4_4655 . 2_6755 100.40(4) 97.05(4) 103.73(4) ?
Ca1 Ca1 Ca2 4_4655 . 3_6455 60.65(4) 58.48(4) 62.70(4) ?
Ca1 Ca1 Ca2 4_4655 . 3_6555 60.66(4) 58.48(4) 62.70(4) ?
Ca1 Ca1 Ca2 4_4655 . 4_4655 58.45(3) 58.40(3) 58.50(3) ?
Ca1 Ca1 Si1 4_4655 . 2_5645 76.05(3) 75.91(3) 76.19(3) ?
Ca1 Ca1 Si1 4_4655 . 4_5555 121.75(6) 117.02(6) 126.47(6) ?
Ca1 Ca1 Si1 4_4655 . 4_5655 121.79(6) 117.02(6) 126.47(6) ?
Ca1 Ca1 O1 4_4655 . . 44.82(10) 42.43(10) 48.02(10) ?
Ca1 Ca1 O1 4_4655 . 4_5655 142.03(12) 128.52(11) 154.78(11) ?
Ca1 Ca1 O1 4_4655 . 6_5555 141.85(12) 128.52(11) 154.78(11) ?
Ca1 Ca1 O1 4_4655 . 7_5655 44.86(10) 42.43(10) 48.02(10) ?
Ca1 Ca1 O3 4_4655 . . 106.16(6) 105.61(6) 107.06(6) ?
Ca1 Ca1 O3 4_4655 . 7_5655 106.16(6) 105.61(6) 107.06(6) ?
Ca1 Ca1 Ca2 4_5655 . . 61.69(3) 61.63(3) 61.75(3) ?
Ca1 Ca1 Ca2 4_5655 . 2_6655 62.95(4) 59.38(4) 66.62(4) ?
Ca1 Ca1 Ca2 4_5655 . 2_6755 63.02(4) 59.38(4) 66.62(4) ?
Ca1 Ca1 Ca2 4_5655 . 3_6455 130.47(6) 124.97(6) 136.03(6) ?
Ca1 Ca1 Ca2 4_5655 . 3_6555 130.56(6) 124.97(6) 136.03(6) ?
Ca1 Ca1 Ca2 4_5655 . 4_4655 93.68(3) 93.59(3) 93.76(3) ?
Ca1 Ca1 Si1 4_5655 . 2_5645 131.39(4) 131.07(4) 131.70(4) ?
Ca1 Ca1 Si1 4_5655 . 4_5555 68.24(4) 65.30(4) 71.17(4) ?
Ca1 Ca1 Si1 4_5655 . 4_5655 68.30(4) 65.30(4) 71.17(4) ?
Ca1 Ca1 O1 4_5655 . . 119.23(11) 110.32(10) 128.31(11) ?
Ca1 Ca1 O1 4_5655 . 4_5655 42.40(10) 41.51(10) 43.77(10) ?
Ca1 Ca1 O1 4_5655 . 6_5555 42.42(10) 41.51(10) 43.77(10) ?
Ca1 Ca1 O1 4_5655 . 7_5655 119.24(11) 110.32(10) 128.31(11) ?
Ca1 Ca1 O3 4_5655 . . 100.37(6) 99.95(6) 101.12(6) ?
Ca1 Ca1 O3 4_5655 . 7_5655 100.37(6) 99.95(6) 101.12(6) ?
Ca2 Ca1 Ca2 . . 2_6655 101.62(4) 99.54(5) 103.72(4) ?
Ca2 Ca1 Ca2 . . 2_6755 101.66(4) 99.54(5) 103.72(4) ?
Ca2 Ca1 Ca2 . . 3_6455 98.48(4) 96.51(4) 100.45(4) ?
Ca2 Ca1 Ca2 . . 3_6555 98.52(4) 96.51(4) 100.45(4) ?
Ca2 Ca1 Ca2 . . 4_4655 155.36(3) 155.29(3) 155.42(3) ?
Ca2 Ca1 Si1 . . 2_5645 69.97(3) 69.85(3) 70.09(3) ?
Ca2 Ca1 Si1 . . 4_5555 56.54(5) 55.48(5) 57.58(5) ?
Ca2 Ca1 Si1 . . 4_5655 56.56(5) 55.48(5) 57.58(5) ?
Ca2 Ca1 O1 . . . 139.05(12) 133.66(12) 144.86(12) ?
Ca2 Ca1 O1 . . 4_5655 53.00(10) 44.53(10) 62.08(10) ?
Ca2 Ca1 O1 . . 6_5555 53.10(10) 44.53(10) 62.08(10) ?
Ca2 Ca1 O1 . . 7_5655 139.15(12) 133.66(12) 144.86(12) ?
Ca2 Ca1 O3 . . . 40.06(6) 39.45(6) 40.58(6) ?
Ca2 Ca1 O3 . . 7_5655 40.06(6) 39.45(6) 40.58(6) ?
Ca2 Ca1 Ca2 2_6655 . 2_6755 97.99(4) 97.99(4) 97.99(4) ?
Ca2 Ca1 Ca2 2_6655 . 3_6455 79.87(5) 77.57(5) 82.30(5) ?
Ca2 Ca1 Ca2 2_6655 . 3_6555 159.68(3) 158.88(4) 160.31(3) ?
Ca2 Ca1 Ca2 2_6655 . 4_4655 63.69(4) 61.66(4) 65.72(4) ?
Ca2 Ca1 Si1 2_6655 . 2_5645 130.96(8) 126.26(8) 135.68(8) ?
Ca2 Ca1 Si1 2_6655 . 4_5555 53.93(4) 52.81(4) 55.12(4) ?
Ca2 Ca1 Si1 2_6655 . 4_5655 131.03(4) 130.27(4) 131.74(4) ?
Ca2 Ca1 O1 2_6655 . . 57.56(10) 49.65(10) 65.37(10) ?
Ca2 Ca1 O1 2_6655 . 4_5655 104.71(10) 100.92(10) 108.58(10) ?
Ca2 Ca1 O1 2_6655 . 6_5555 48.59(10) 38.78(10) 58.18(10) ?
Ca2 Ca1 O1 2_6655 . 7_5655 114.46(11) 107.92(11) 120.84(11) ?
Ca2 Ca1 O3 2_6655 . . 132.30(9) 129.63(9) 133.57(9) ?
Ca2 Ca1 O3 2_6655 . 7_5655 114.42(9) 113.10(9) 117.21(10) ?
Ca2 Ca1 Ca2 2_6755 . 3_6455 159.68(3) 158.88(4) 160.31(3) ?
Ca2 Ca1 Ca2 2_6755 . 3_6555 79.88(5) 77.57(5) 82.30(5) ?
Ca2 Ca1 Ca2 2_6755 . 4_4655 63.68(4) 61.66(4) 65.72(4) ?
Ca2 Ca1 Si1 2_6755 . 2_5645 130.99(8) 126.26(8) 135.68(8) ?
Ca2 Ca1 Si1 2_6755 . 4_5555 131.04(4) 130.27(4) 131.74(4) ?
Ca2 Ca1 Si1 2_6755 . 4_5655 53.95(4) 52.81(4) 55.12(4) ?
Ca2 Ca1 O1 2_6755 . . 114.54(11) 107.92(11) 120.84(11) ?
Ca2 Ca1 O1 2_6755 . 4_5655 48.74(10) 38.78(10) 58.18(10) ?
Ca2 Ca1 O1 2_6755 . 6_5555 104.78(10) 100.92(10) 108.58(10) ?
Ca2 Ca1 O1 2_6755 . 7_5655 57.52(10) 49.65(10) 65.37(10) ?
Ca2 Ca1 O3 2_6755 . . 114.43(9) 113.10(9) 117.21(10) ?
Ca2 Ca1 O3 2_6755 . 7_5655 132.31(9) 129.63(9) 133.57(9) ?
Ca2 Ca1 Ca2 3_6455 . 3_6555 95.14(4) 95.01(4) 95.27(4) ?
Ca2 Ca1 Ca2 3_6455 . 4_4655 97.99(4) 95.89(4) 100.02(4) ?
Ca2 Ca1 Si1 3_6455 . 2_5645 55.39(5) 52.99(5) 57.70(5) ?
Ca2 Ca1 Si1 3_6455 . 4_5555 63.50(4) 60.95(4) 66.08(5) ?
Ca2 Ca1 Si1 3_6455 . 4_5655 140.49(4) 138.88(4) 142.09(4) ?
Ca2 Ca1 O1 3_6455 . . 47.37(11) 40.25(10) 54.78(11) ?
Ca2 Ca1 O1 3_6455 . 4_5655 151.10(11) 141.55(10) 160.46(11) ?
Ca2 Ca1 O1 3_6455 . 6_5555 88.80(11) 81.24(10) 96.11(10) ?
Ca2 Ca1 O1 3_6455 . 7_5655 104.91(10) 99.80(10) 110.21(10) ?
Ca2 Ca1 O3 3_6455 . . 79.63(7) 78.11(8) 80.46(7) ?
Ca2 Ca1 O3 3_6455 . 7_5655 65.13(7) 64.24(7) 66.74(7) ?
Ca2 Ca1 Ca2 3_6555 . 4_4655 97.98(4) 95.89(4) 100.02(4) ?
Ca2 Ca1 Si1 3_6555 . 2_5645 55.41(5) 52.99(5) 57.70(5) ?
Ca2 Ca1 Si1 3_6555 . 4_5555 140.49(4) 138.88(4) 142.09(4) ?
Ca2 Ca1 Si1 3_6555 . 4_5655 63.53(4) 60.95(4) 66.08(5) ?
Ca2 Ca1 O1 3_6555 . . 104.87(10) 99.80(10) 110.21(10) ?
Ca2 Ca1 O1 3_6555 . 4_5655 88.92(11) 81.24(10) 96.11(10) ?
Ca2 Ca1 O1 3_6555 . 6_5555 151.24(11) 141.55(10) 160.46(11) ?
Ca2 Ca1 O1 3_6555 . 7_5655 47.46(11) 40.25(10) 54.78(11) ?
Ca2 Ca1 O3 3_6555 . . 65.13(7) 64.24(7) 66.74(7) ?
Ca2 Ca1 O3 3_6555 . 7_5655 79.65(7) 78.11(8) 80.46(7) ?
Ca2 Ca1 Si1 4_4655 . 2_5645 134.44(4) 134.20(4) 134.67(4) ?
Ca2 Ca1 Si1 4_4655 . 4_5555 116.72(6) 114.66(6) 118.72(6) ?
Ca2 Ca1 Si1 4_4655 . 4_5655 116.73(6) 114.66(6) 118.72(6) ?
Ca2 Ca1 O1 4_4655 . . 51.09(11) 42.40(11) 59.67(10) ?
Ca2 Ca1 O1 4_4655 . 4_5655 109.26(11) 100.18(11) 117.59(10) ?
Ca2 Ca1 O1 4_4655 . 6_5555 109.17(11) 100.18(11) 117.59(10) ?
Ca2 Ca1 O1 4_4655 . 7_5655 51.00(11) 42.40(11) 59.67(10) ?
Ca2 Ca1 O3 4_4655 . . 162.04(8) 160.60(8) 164.68(7) ?
Ca2 Ca1 O3 4_4655 . 7_5655 162.05(8) 160.60(8) 164.68(7) ?
Si1 Ca1 Si1 2_5645 . 4_5555 85.80(6) 81.89(6) 89.73(6) ?
Si1 Ca1 Si1 2_5645 . 4_5655 85.82(6) 81.89(6) 89.73(6) ?
Si1 Ca1 O1 2_5645 . . 96.85(11) 89.48(11) 104.58(11) ?
Si1 Ca1 O1 2_5645 . 4_5655 105.90(11) 104.55(10) 106.78(12) ?
Si1 Ca1 O1 2_5645 . 6_5555 105.91(11) 104.55(10) 106.78(12) ?
Si1 Ca1 O1 2_5645 . 7_5655 96.95(11) 89.48(11) 104.58(11) ?
Si1 Ca1 O3 2_5645 . . 31.40(6) 30.86(6) 32.12(6) ?
Si1 Ca1 O3 2_5645 . 7_5655 31.40(6) 30.86(6) 32.12(6) ?
Si1 Ca1 Si1 4_5555 . 4_5655 111.20(5) 111.13(5) 111.28(5) ?
Si1 Ca1 O1 4_5555 . . 85.18(11) 81.51(11) 88.89(11) ?
Si1 Ca1 O1 4_5555 . 4_5655 96.03(10) 87.56(10) 105.13(10) ?
Si1 Ca1 O1 4_5555 . 6_5555 26.84(10) 23.47(10) 30.24(9) ?
Si1 Ca1 O1 4_5555 . 7_5655 162.25(12) 159.42(12) 167.31(12) ?
Si1 Ca1 O3 4_5555 . . 77.80(8) 74.94(8) 79.07(8) ?
Si1 Ca1 O3 4_5555 . 7_5655 61.46(8) 60.25(8) 64.28(8) ?
Si1 Ca1 O1 4_5655 . . 162.32(12) 159.42(12) 167.31(12) ?
Si1 Ca1 O1 4_5655 . 4_5655 26.90(10) 23.47(10) 30.24(9) ?
Si1 Ca1 O1 4_5655 . 6_5555 96.17(10) 87.56(10) 105.13(10) ?
Si1 Ca1 O1 4_5655 . 7_5655 85.24(11) 81.51(11) 88.89(11) ?
Si1 Ca1 O3 4_5655 . . 61.46(8) 60.25(8) 64.28(8) ?
Si1 Ca1 O3 4_5655 . 7_5655 77.80(8) 74.94(8) 79.07(8) ?
O1 Ca1 O1 . . 4_5655 155.20(14) 149.29(14) 164.00(14) ?
O1 Ca1 O1 . . 6_5555 98.29(15) 84.53(14) 111.90(15) ?
O1 Ca1 O1 . . 7_5655 79.40(14) 78.42(14) 80.38(14) ?
O1 Ca1 O3 . . . 126.33(12) 116.84(12) 133.44(13) ?
O1 Ca1 O3 . . 7_5655 111.77(13) 106.32(12) 120.92(14) ?
O1 Ca1 O1 4_5655 . 6_5555 75.30(13) 74.51(13) 76.07(13) ?
O1 Ca1 O1 4_5655 . 7_5655 98.45(15) 84.53(14) 111.90(14) ?
O1 Ca1 O3 4_5655 . . 79.39(12) 75.58(11) 81.14(12) ?
O1 Ca1 O3 4_5655 . 7_5655 83.60(11) 81.55(11) 88.45(12) ?
O1 Ca1 O1 6_5555 . 7_5655 155.10(14) 149.29(15) 164.00(14) ?
O1 Ca1 O3 6_5555 . . 83.60(11) 81.55(11) 88.45(12) ?
O1 Ca1 O3 6_5555 . 7_5655 79.38(12) 75.58(11) 81.14(12) ?
O1 Ca1 O3 7_5655 . . 111.86(13) 106.32(12) 120.92(14) ?
O1 Ca1 O3 7_5655 . 7_5655 126.43(12) 116.84(12) 133.44(13) ?
Ca1 Ca2 Ca1 . . 2_6645 129.90(6) 127.46(7) 132.28(6) ?
Ca1 Ca2 Ca1 . . 2_6745 129.85(6) 127.46(7) 132.28(6) ?
Ca1 Ca2 Ca1 . . 3_6455 81.48(4) 79.85(4) 83.02(4) ?
Ca1 Ca2 Ca1 . . 3_6555 81.45(4) 79.85(4) 83.02(4) ?
Ca1 Ca2 Ca1 . . 4_5655 59.86(3) 59.78(3) 59.94(3) ?
Ca1 Ca2 Ca2 . . 3_7455 98.42(4) 96.59(4) 100.23(4) ?
Ca1 Ca2 Ca2 . . 3_7555 98.39(4) 96.59(4) 100.23(4) ?
Ca1 Ca2 Si1 . . 2_6645 135.08(4) 135.03(4) 135.13(4) ?
Ca1 Ca2 Si1 . . 3_6555 131.41(4) 131.27(4) 131.56(4) ?
Ca1 Ca2 Si1 . . 4_5555 60.20(5) 57.41(5) 62.93(5) ?
Ca1 Ca2 Si1 . . 4_5655 60.14(5) 57.41(5) 62.93(5) ?
Ca1 Ca2 O1 . . 3_6555 116.74(9) 111.63(8) 122.45(10) ?
Ca1 Ca2 O1 . . 4_5655 45.11(8) 41.84(7) 48.88(9) ?
Ca1 Ca2 O1 . . 5_6655 116.82(9) 111.63(8) 122.45(10) ?
Ca1 Ca2 O1 . . 6_5555 45.08(8) 41.84(7) 48.88(9) ?
Ca1 Ca2 O2 . . 2_6745 89.57(8) 86.74(8) 91.94(8) ?
Ca1 Ca2 O2 . . 8_6445 89.61(8) 86.74(8) 91.94(8) ?
Ca1 Ca2 O3 . . . 43.37(8) 42.78(8) 43.69(8) ?
Ca1 Ca2 O3 . . 7_5655 43.37(8) 42.78(8) 43.69(8) ?
Ca1 Ca2 Ca1 2_6645 . 2_6745 97.99(4) 97.99(4) 97.99(4) ?
Ca1 Ca2 Ca1 2_6645 . 3_6455 56.37(3) 54.89(3) 57.94(4) ?
Ca1 Ca2 Ca1 2_6645 . 3_6555 124.04(4) 122.29(4) 125.67(4) ?
Ca1 Ca2 Ca1 2_6645 . 4_5655 116.30(5) 114.27(5) 118.35(5) ?
Ca1 Ca2 Ca2 2_6645 . 3_7455 56.87(4) 55.75(3) 58.04(4) ?
Ca1 Ca2 Ca2 2_6645 . 3_7555 123.18(3) 122.24(3) 124.09(3) ?
Ca1 Ca2 Si1 2_6645 . 2_6645 69.17(5) 67.40(5) 70.96(5) ?
Ca1 Ca2 Si1 2_6645 . 3_6555 58.03(5) 55.34(5) 60.69(5) ?
Ca1 Ca2 Si1 2_6645 . 4_5555 71.90(5) 71.36(5) 72.46(5) ?
Ca1 Ca2 Si1 2_6645 . 4_5655 169.83(6) 169.29(6) 170.37(6) ?
Ca1 Ca2 O1 2_6645 . 3_6555 87.42(9) 83.96(10) 90.46(8) ?
Ca1 Ca2 O1 2_6645 . 4_5655 157.01(10) 154.43(10) 158.98(9) ?
Ca1 Ca2 O1 2_6645 . 5_6655 41.83(8) 39.34(10) 44.00(7) ?
Ca1 Ca2 O1 2_6645 . 6_5555 96.50(10) 94.30(11) 98.37(9) ?
Ca1 Ca2 O2 2_6645 . 2_6745 140.07(7) 139.95(8) 140.33(7) ?
Ca1 Ca2 O2 2_6645 . 8_6445 42.21(7) 42.09(7) 42.47(7) ?
Ca1 Ca2 O3 2_6645 . . 119.32(9) 115.62(9) 121.84(9) ?
Ca1 Ca2 O3 2_6645 . 7_5655 105.07(9) 102.40(9) 108.92(10) ?
Ca1 Ca2 Ca1 2_6745 . 3_6455 124.02(4) 122.29(4) 125.67(4) ?
Ca1 Ca2 Ca1 2_6745 . 3_6555 56.35(3) 54.89(3) 57.94(4) ?
Ca1 Ca2 Ca1 2_6745 . 4_5655 116.33(5) 114.27(5) 118.35(5) ?
Ca1 Ca2 Ca2 2_6745 . 3_7455 123.19(3) 122.24(3) 124.09(3) ?
Ca1 Ca2 Ca2 2_6745 . 3_7555 56.88(4) 55.75(3) 58.04(4) ?
Ca1 Ca2 Si1 2_6745 . 2_6645 69.19(5) 67.40(5) 70.96(5) ?
Ca1 Ca2 Si1 2_6745 . 3_6555 57.99(5) 55.34(5) 60.69(5) ?
Ca1 Ca2 Si1 2_6745 . 4_5555 169.82(6) 169.29(6) 170.37(6) ?
Ca1 Ca2 Si1 2_6745 . 4_5655 71.91(5) 71.36(5) 72.46(5) ?
Ca1 Ca2 O1 2_6745 . 3_6555 41.84(8) 39.34(10) 44.00(7) ?
Ca1 Ca2 O1 2_6745 . 4_5655 96.47(10) 94.30(11) 98.37(9) ?
Ca1 Ca2 O1 2_6745 . 5_6655 87.36(9) 83.96(10) 90.46(8) ?
Ca1 Ca2 O1 2_6745 . 6_5555 157.05(10) 154.43(10) 158.98(9) ?
Ca1 Ca2 O2 2_6745 . 2_6745 42.21(7) 42.09(7) 42.47(7) ?
Ca1 Ca2 O2 2_6745 . 8_6445 140.07(7) 139.95(8) 140.33(7) ?
Ca1 Ca2 O3 2_6745 . . 105.05(9) 102.40(9) 108.92(10) ?
Ca1 Ca2 O3 2_6745 . 7_5655 119.29(9) 115.62(9) 121.84(9) ?
Ca1 Ca2 Ca1 3_6455 . 3_6555 95.14(4) 95.01(4) 95.27(3) ?
Ca1 Ca2 Ca1 3_6455 . 4_5655 119.63(5) 117.36(5) 121.82(5) ?
Ca1 Ca2 Ca2 3_6455 . 3_7455 85.99(5) 83.09(5) 88.88(5) ?
Ca1 Ca2 Ca2 3_6455 . 3_7555 177.99(5) 176.02(5) 179.71(4) ?
Ca1 Ca2 Si1 3_6455 . 2_6645 124.70(7) 121.96(7) 127.39(7) ?
Ca1 Ca2 Si1 3_6455 . 3_6555 66.76(5) 65.57(5) 67.85(5) ?
Ca1 Ca2 Si1 3_6455 . 4_5555 51.55(4) 49.61(4) 53.57(4) ?
Ca1 Ca2 Si1 3_6455 . 4_5655 130.08(4) 128.10(4) 131.99(4) ?
Ca1 Ca2 O1 3_6455 . 3_6555 84.62(9) 81.67(8) 87.64(10) ?
Ca1 Ca2 O1 3_6455 . 4_5655 126.53(9) 122.38(8) 131.25(10) ?
Ca1 Ca2 O1 3_6455 . 5_6655 39.09(9) 36.24(8) 42.56(10) ?
Ca1 Ca2 O1 3_6455 . 6_5555 78.67(9) 76.33(8) 81.29(10) ?
Ca1 Ca2 O2 3_6455 . 2_6745 139.66(7) 137.36(7) 142.72(7) ?
Ca1 Ca2 O2 3_6455 . 8_6445 44.60(6) 42.38(6) 47.72(7) ?
Ca1 Ca2 O3 3_6455 . . 64.66(8) 61.88(9) 65.98(8) ?
Ca1 Ca2 O3 3_6455 . 7_5655 48.45(8) 47.14(8) 51.12(8) ?
Ca1 Ca2 Ca1 3_6555 . 4_5655 119.63(5) 117.36(5) 121.82(5) ?
Ca1 Ca2 Ca2 3_6555 . 3_7455 177.97(5) 176.02(5) 179.71(4) ?
Ca1 Ca2 Ca2 3_6555 . 3_7555 85.97(5) 83.09(5) 88.88(5) ?
Ca1 Ca2 Si1 3_6555 . 2_6645 124.70(7) 121.96(7) 127.39(7) ?
Ca1 Ca2 Si1 3_6555 . 3_6555 66.73(5) 65.57(5) 67.85(5) ?
Ca1 Ca2 Si1 3_6555 . 4_5555 130.11(4) 128.10(4) 131.99(4) ?
Ca1 Ca2 Si1 3_6555 . 4_5655 51.52(4) 49.61(4) 53.57(4) ?
Ca1 Ca2 O1 3_6555 . 3_6555 39.04(9) 36.24(8) 42.56(10) ?
Ca1 Ca2 O1 3_6555 . 4_5655 78.69(9) 76.33(8) 81.29(10) ?
Ca1 Ca2 O1 3_6555 . 5_6655 84.65(9) 81.67(8) 87.64(10) ?
Ca1 Ca2 O1 3_6555 . 6_5555 126.46(9) 122.38(8) 131.25(10) ?
Ca1 Ca2 O2 3_6555 . 2_6745 44.55(6) 42.38(6) 47.72(7) ?
Ca1 Ca2 O2 3_6555 . 8_6445 139.71(7) 137.36(7) 142.72(7) ?
Ca1 Ca2 O3 3_6555 . . 48.44(8) 47.14(8) 51.12(8) ?
Ca1 Ca2 O3 3_6555 . 7_5655 64.66(8) 61.88(9) 65.98(8) ?
Ca1 Ca2 Ca2 4_5655 . 3_7455 59.43(4) 58.52(4) 60.31(4) ?
Ca1 Ca2 Ca2 4_5655 . 3_7555 59.44(4) 58.52(4) 60.31(4) ?
Ca1 Ca2 Si1 4_5655 . 2_6645 75.27(3) 75.24(4) 75.31(3) ?
Ca1 Ca2 Si1 4_5655 . 3_6555 168.49(4) 168.32(4) 168.66(4) ?
Ca1 Ca2 Si1 4_5655 . 4_5555 68.80(5) 66.94(5) 70.70(5) ?
Ca1 Ca2 Si1 4_5655 . 4_5655 68.83(5) 66.94(5) 70.70(5) ?
Ca1 Ca2 O1 4_5655 . 3_6555 152.21(11) 150.68(10) 153.59(12) ?
Ca1 Ca2 O1 4_5655 . 4_5655 41.18(9) 40.50(10) 41.93(8) ?
Ca1 Ca2 O1 4_5655 . 5_6655 152.21(11) 150.68(10) 153.59(12) ?
Ca1 Ca2 O1 4_5655 . 6_5555 41.19(9) 40.50(10) 41.93(8) ?
Ca1 Ca2 O2 4_5655 . 2_6745 86.02(8) 85.00(8) 88.33(8) ?
Ca1 Ca2 O2 4_5655 . 8_6445 86.00(8) 85.00(8) 88.33(8) ?
Ca1 Ca2 O3 4_5655 . . 101.77(8) 101.53(8) 102.16(8) ?
Ca1 Ca2 O3 4_5655 . 7_5655 101.77(8) 101.53(8) 102.16(8) ?
Ca2 Ca2 Ca2 3_7455 . 3_7555 92.91(4) 92.86(4) 92.96(4) ?
Ca2 Ca2 Si1 3_7455 . 2_6645 54.63(5) 53.80(5) 55.42(5) ?
Ca2 Ca2 Si1 3_7455 . 3_6555 114.03(6) 111.88(6) 116.10(6) ?
Ca2 Ca2 Si1 3_7455 . 4_5555 50.52(4) 49.15(4) 51.95(4) ?
Ca2 Ca2 Si1 3_7455 . 4_5655 127.44(4) 126.31(4) 128.50(4) ?
Ca2 Ca2 O1 3_7455 . 3_6555 141.62(9) 137.44(11) 145.13(8) ?
Ca2 Ca2 O1 3_7455 . 4_5655 100.44(9) 98.88(10) 101.78(8) ?
Ca2 Ca2 O1 3_7455 . 5_6655 96.36(10) 95.49(11) 97.19(9) ?
Ca2 Ca2 O1 3_7455 . 6_5555 53.43(8) 48.77(9) 57.44(8) ?
Ca2 Ca2 O2 3_7455 . 2_6745 132.93(7) 132.21(7) 134.54(7) ?
Ca2 Ca2 O2 3_7455 . 8_6445 40.04(6) 39.38(6) 41.63(6) ?
Ca2 Ca2 O3 3_7455 . . 132.29(10) 127.47(10) 135.01(9) ?
Ca2 Ca2 O3 3_7455 . 7_5655 115.69(10) 112.73(10) 120.81(10) ?
Ca2 Ca2 Si1 3_7555 . 2_6645 54.64(5) 53.80(5) 55.42(5) ?
Ca2 Ca2 Si1 3_7555 . 3_6555 114.00(6) 111.88(6) 116.10(6) ?
Ca2 Ca2 Si1 3_7555 . 4_5555 127.43(4) 126.31(4) 128.50(4) ?
Ca2 Ca2 Si1 3_7555 . 4_5655 50.54(4) 49.15(4) 51.95(4) ?
Ca2 Ca2 O1 3_7555 . 3_6555 96.38(10) 95.49(11) 97.19(9) ?
Ca2 Ca2 O1 3_7555 . 4_5655 53.35(8) 48.77(9) 57.44(8) ?
Ca2 Ca2 O1 3_7555 . 5_6655 141.57(9) 137.44(11) 145.13(8) ?
Ca2 Ca2 O1 3_7555 . 6_5555 100.46(9) 98.88(10) 101.78(8) ?
Ca2 Ca2 O2 3_7555 . 2_6745 40.05(6) 39.38(6) 41.63(6) ?
Ca2 Ca2 O2 3_7555 . 8_6445 132.92(7) 132.21(7) 134.54(7) ?
Ca2 Ca2 O3 3_7555 . . 115.66(10) 112.73(10) 120.81(10) ?
Ca2 Ca2 O3 3_7555 . 7_5655 132.27(10) 127.47(10) 135.01(9) ?
Si1 Ca2 Si1 2_6645 . 3_6555 93.36(4) 93.30(4) 93.41(4) ?
Si1 Ca2 Si1 2_6645 . 4_5555 105.15(7) 102.95(7) 107.37(7) ?
Si1 Ca2 Si1 2_6645 . 4_5655 105.18(7) 102.95(7) 107.37(7) ?
Si1 Ca2 O1 2_6645 . 3_6555 102.67(9) 98.58(10) 106.26(8) ?
Si1 Ca2 O1 2_6645 . 4_5655 100.03(9) 95.94(10) 103.64(8) ?
Si1 Ca2 O1 2_6645 . 5_6655 102.61(9) 98.58(10) 106.26(8) ?
Si1 Ca2 O1 2_6645 . 6_5555 100.10(9) 95.94(10) 103.64(8) ?
Si1 Ca2 O2 2_6645 . 2_6745 87.16(8) 86.23(8) 89.28(8) ?
Si1 Ca2 O2 2_6645 . 8_6445 87.15(8) 86.23(8) 89.28(8) ?
Si1 Ca2 O3 2_6645 . . 169.54(12) 166.21(12) 175.67(12) ?
Si1 Ca2 O3 2_6645 . 7_5655 169.57(12) 166.21(12) 175.67(12) ?
Si1 Ca2 Si1 3_6555 . 4_5555 115.24(7) 112.56(8) 117.87(8) ?
Si1 Ca2 Si1 3_6555 . 4_5655 115.20(7) 112.56(8) 117.87(8) ?
Si1 Ca2 O1 3_6555 . 3_6555 29.72(10) 29.47(11) 29.94(9) ?
Si1 Ca2 O1 3_6555 . 4_5655 144.31(12) 142.00(12) 146.86(12) ?
Si1 Ca2 O1 3_6555 . 5_6655 29.72(10) 29.47(11) 29.94(9) ?
Si1 Ca2 O1 3_6555 . 6_5555 144.34(12) 142.00(12) 146.86(12) ?
Si1 Ca2 O2 3_6555 . 2_6745 92.44(9) 89.61(9) 95.52(9) ?
Si1 Ca2 O2 3_6555 . 8_6445 92.49(9) 89.61(9) 95.52(9) ?
Si1 Ca2 O3 3_6555 . . 89.27(8) 88.73(8) 89.50(8) ?
Si1 Ca2 O3 3_6555 . 7_5655 89.28(8) 88.73(8) 89.50(8) ?
Si1 Ca2 Si1 4_5555 . 4_5655 118.17(5) 118.17(5) 118.18(5) ?
Si1 Ca2 O1 4_5555 . 3_6555 136.01(10) 134.63(9) 137.62(11) ?
Si1 Ca2 O1 4_5555 . 4_5655 92.82(10) 90.69(9) 95.12(11) ?
Si1 Ca2 O1 4_5555 . 5_6655 85.68(10) 83.10(9) 88.57(12) ?
Si1 Ca2 O1 4_5555 . 6_5555 29.67(9) 29.29(9) 30.32(10) ?
Si1 Ca2 O2 4_5555 . 2_6745 147.46(8) 147.33(8) 147.77(8) ?
Si1 Ca2 O2 4_5555 . 8_6445 29.47(7) 29.34(7) 29.78(7) ?
Si1 Ca2 O3 4_5555 . . 81.37(9) 77.39(9) 84.32(9) ?
Si1 Ca2 O3 4_5555 . 7_5655 66.09(9) 63.17(9) 70.01(9) ?
Si1 Ca2 O1 4_5655 . 3_6555 85.64(10) 83.10(9) 88.57(12) ?
Si1 Ca2 O1 4_5655 . 4_5655 29.67(9) 29.29(9) 30.32(10) ?
Si1 Ca2 O1 4_5655 . 5_6655 136.01(10) 134.63(9) 137.62(11) ?
Si1 Ca2 O1 4_5655 . 6_5555 92.78(10) 90.69(9) 95.12(11) ?
Si1 Ca2 O2 4_5655 . 2_6745 29.47(7) 29.34(7) 29.78(7) ?
Si1 Ca2 O2 4_5655 . 8_6445 147.46(8) 147.33(8) 147.77(8) ?
Si1 Ca2 O3 4_5655 . . 66.06(9) 63.17(9) 70.01(9) ?
Si1 Ca2 O3 4_5655 . 7_5655 81.35(9) 77.39(9) 84.32(9) ?
O1 Ca2 O1 3_6555 . 4_5655 114.87(14) 112.29(12) 117.91(15) ?
O1 Ca2 O1 3_6555 . 5_6655 55.57(13) 55.41(12) 55.72(13) ?
O1 Ca2 O1 3_6555 . 6_5555 156.64(11) 150.69(10) 162.08(12) ?
O1 Ca2 O2 3_6555 . 2_6745 65.46(11) 63.68(11) 66.96(13) ?
O1 Ca2 O2 3_6555 . 8_6445 120.67(12) 118.50(13) 122.13(12) ?
O1 Ca2 O3 3_6555 . . 75.89(11) 70.46(10) 82.01(12) ?
O1 Ca2 O3 3_6555 . 7_5655 83.63(11) 77.99(10) 89.21(11) ?
O1 Ca2 O1 4_5655 . 5_6655 156.76(11) 150.69(10) 162.08(12) ?
O1 Ca2 O1 4_5655 . 6_5555 65.16(12) 64.68(12) 65.64(13) ?
O1 Ca2 O2 4_5655 . 2_6745 56.24(11) 54.81(11) 56.89(10) ?
O1 Ca2 O2 4_5655 . 8_6445 120.68(12) 119.63(11) 121.13(13) ?
O1 Ca2 O3 4_5655 . . 70.04(10) 67.89(10) 75.34(11) ?
O1 Ca2 O3 4_5655 . 7_5655 85.90(11) 79.78(11) 88.78(11) ?
O1 Ca2 O1 5_6655 . 6_5555 114.90(14) 112.29(12) 117.91(15) ?
O1 Ca2 O2 5_6655 . 2_6745 120.64(12) 118.50(13) 122.13(12) ?
O1 Ca2 O2 5_6655 . 8_6445 65.49(11) 63.68(11) 66.96(13) ?
O1 Ca2 O3 5_6655 . . 83.68(11) 77.99(10) 89.21(11) ?
O1 Ca2 O3 5_6655 . 7_5655 75.94(11) 70.46(10) 82.01(12) ?
O1 Ca2 O2 6_5555 . 2_6745 120.67(12) 119.63(11) 121.13(13) ?
O1 Ca2 O2 6_5555 . 8_6445 56.25(11) 54.81(11) 56.89(10) ?
O1 Ca2 O3 6_5555 . . 85.90(11) 79.78(11) 88.78(11) ?
O1 Ca2 O3 6_5555 . 7_5655 70.04(10) 67.89(10) 75.34(11) ?
O2 Ca2 O3 2_6745 . . 81.68(11) 79.37(10) 85.87(11) ?
O2 Ca2 O3 2_6745 . 7_5655 95.98(11) 95.38(11) 96.74(11) ?
O2 Ca2 O3 8_6445 . . 95.98(11) 95.38(11) 96.74(11) ?
O2 Ca2 O3 8_6445 . 7_5655 81.75(11) 79.37(10) 85.87(11) ?
Ca1 Si1 Ca1 2_5655 . 4_4555 94.11(6) 89.99(6) 98.23(6) ?
Ca1 Si1 Ca1 2_5655 . 4_4655 94.18(6) 89.99(6) 98.23(6) ?
Ca1 Si1 Ca2 2_5655 . 2_6655 114.81(5) 114.71(5) 114.90(5) ?
Ca1 Si1 Ca2 2_5655 . 3_6455 145.64(5) 145.25(5) 146.02(4) ?
Ca1 Si1 Ca2 2_5655 . 4_4555 73.03(5) 68.80(5) 77.34(6) ?
Ca1 Si1 Ca2 2_5655 . 4_4655 73.10(5) 68.80(5) 77.34(6) ?
Ca1 Si1 O1 2_5655 . . 125.38(19) 117.17(18) 134.07(19) ?
Ca1 Si1 O1 2_5655 . 7_5555 125.22(19) 117.17(18) 134.07(19) ?
Ca1 Si1 O2 2_5655 . 3_6465 59.90(10) 59.24(9) 60.70(10) ?
Ca1 Si1 O2 2_5655 . 5_6665 59.90(10) 59.24(9) 60.70(10) ?
Ca1 Si1 O3 2_5655 . 2_5655 50.32(11) 49.80(10) 50.65(11) ?
Ca1 Si1 O3 2_5655 . 8_5455 50.31(11) 49.80(10) 50.65(11) ?
Ca1 Si1 Ca1 4_4555 . 4_4655 111.21(4) 111.13(4) 111.28(5) ?
Ca1 Si1 Ca2 4_4555 . 2_6655 118.53(8) 116.97(8) 120.05(8) ?
Ca1 Si1 Ca2 4_4555 . 3_6455 68.05(5) 66.48(5) 69.55(5) ?
Ca1 Si1 Ca2 4_4555 . 4_4555 63.27(6) 61.45(6) 65.18(6) ?
Ca1 Si1 Ca2 4_4555 . 4_4655 165.02(5) 164.23(5) 165.67(5) ?
Ca1 Si1 O1 4_4555 . . 127.16(16) 112.61(16) 141.61(16) ?
Ca1 Si1 O1 4_4555 . 7_5555 44.18(14) 36.77(14) 52.79(14) ?
Ca1 Si1 O2 4_4555 . 3_6465 131.75(16) 127.96(16) 138.09(15) ?
Ca1 Si1 O2 4_4555 . 5_6665 110.58(15) 104.14(15) 114.57(16) ?
Ca1 Si1 O3 4_4555 . 2_5655 58.42(13) 54.56(12) 62.24(13) ?
Ca1 Si1 O3 4_4555 . 8_5455 77.77(13) 73.85(13) 81.70(12) ?
Ca1 Si1 Ca2 4_4655 . 2_6655 118.55(8) 116.97(8) 120.05(8) ?
Ca1 Si1 Ca2 4_4655 . 3_6455 68.06(5) 66.48(5) 69.55(5) ?
Ca1 Si1 Ca2 4_4655 . 4_4555 165.01(5) 164.23(5) 165.67(5) ?
Ca1 Si1 Ca2 4_4655 . 4_4655 63.29(6) 61.45(6) 65.18(6) ?
Ca1 Si1 O1 4_4655 . . 44.17(14) 36.77(14) 52.79(14) ?
Ca1 Si1 O1 4_4655 . 7_5555 127.28(16) 112.61(16) 141.61(16) ?
Ca1 Si1 O2 4_4655 . 3_6465 110.65(15) 104.14(15) 114.57(16) ?
Ca1 Si1 O2 4_4655 . 5_6665 131.82(16) 127.96(16) 138.09(15) ?
Ca1 Si1 O3 4_4655 . 2_5655 77.84(13) 73.85(13) 81.70(12) ?
Ca1 Si1 O3 4_4655 . 8_5455 58.49(13) 54.56(12) 62.24(13) ?
Ca2 Si1 Ca2 2_6655 . 3_6455 99.19(4) 99.14(4) 99.24(4) ?
Ca2 Si1 Ca2 2_6655 . 4_4555 74.83(5) 72.64(5) 77.04(5) ?
Ca2 Si1 Ca2 2_6655 . 4_4655 74.84(5) 72.64(5) 77.04(5) ?
Ca2 Si1 O1 2_6655 . . 77.47(14) 64.81(14) 90.05(14) ?
Ca2 Si1 O1 2_6655 . 7_5555 77.40(14) 64.81(14) 90.05(14) ?
Ca2 Si1 O2 2_6655 . 3_6465 56.56(9) 55.82(9) 57.41(9) ?
Ca2 Si1 O2 2_6655 . 5_6665 56.57(9) 55.82(9) 57.41(9) ?
Ca2 Si1 O3 2_6655 . 2_5655 159.92(14) 156.82(15) 163.08(13) ?
Ca2 Si1 O3 2_6655 . 8_5455 159.98(14) 156.82(15) 163.08(13) ?
Ca2 Si1 Ca2 3_6455 . 4_4555 118.55(8) 115.56(8) 121.56(9) ?
Ca2 Si1 Ca2 3_6455 . 4_4655 118.57(8) 115.56(8) 121.56(9) ?
Ca2 Si1 O1 3_6455 . . 59.77(16) 45.10(16) 74.68(16) ?
Ca2 Si1 O1 3_6455 . 7_5555 59.88(16) 45.10(16) 74.68(16) ?
Ca2 Si1 O2 3_6455 . 3_6465 152.09(12) 148.70(13) 154.05(11) ?
Ca2 Si1 O2 3_6455 . 5_6665 152.06(12) 148.70(13) 154.05(11) ?
Ca2 Si1 O3 3_6455 . 2_5655 97.16(11) 96.60(11) 97.37(11) ?
Ca2 Si1 O3 3_6455 . 8_5455 97.16(11) 96.60(11) 97.37(11) ?
Ca2 Si1 Ca2 4_4555 . 4_4655 118.17(5) 118.17(5) 118.18(5) ?
Ca2 Si1 O1 4_4555 . . 150.30(15) 141.75(14) 157.55(15) ?
Ca2 Si1 O1 4_4555 . 7_5555 59.44(17) 48.03(16) 71.31(17) ?
Ca2 Si1 O2 4_4555 . 3_6465 69.57(13) 66.88(13) 75.19(13) ?
Ca2 Si1 O2 4_4555 . 5_6665 48.70(13) 43.15(12) 51.45(13) ?
Ca2 Si1 O3 4_4555 . 2_5655 88.54(14) 83.94(13) 92.08(14) ?
Ca2 Si1 O3 4_4555 . 8_5455 106.10(14) 102.63(14) 110.72(14) ?
Ca2 Si1 O1 4_4655 . . 59.57(17) 48.03(16) 71.31(17) ?
Ca2 Si1 O1 4_4655 . 7_5555 150.28(15) 141.75(14) 157.55(15) ?
Ca2 Si1 O2 4_4655 . 3_6465 48.76(13) 43.15(12) 51.45(13) ?
Ca2 Si1 O2 4_4655 . 5_6665 69.63(13) 66.88(13) 75.19(13) ?
Ca2 Si1 O3 4_4655 . 2_5655 106.17(14) 102.63(14) 110.72(14) ?
Ca2 Si1 O3 4_4655 . 8_5455 88.61(14) 83.94(13) 92.08(14) ?
O1 Si1 O1 . . 7_5555 109.2(2) 108.1(2) 110.3(2) ?
O1 Si1 O2 . . 3_6465 108.6(2) 97.0(2) 114.7(2) ?
O1 Si1 O2 . . 5_6665 109.21(19) 103.27(19) 121.4(2) ?
O1 Si1 O3 . . 2_5655 113.86(19) 110.62(19) 119.91(18) ?
O1 Si1 O3 . . 8_5455 106.2(2) 99.0(2) 109.7(2) ?
O1 Si1 O2 7_5555 . 3_6465 109.21(19) 103.27(19) 121.4(2) ?
O1 Si1 O2 7_5555 . 5_6665 108.6(2) 97.0(2) 114.7(2) ?
O1 Si1 O3 7_5555 . 2_5655 106.2(2) 99.0(2) 109.7(2) ?
O1 Si1 O3 7_5555 . 8_5455 113.94(19) 110.62(19) 119.91(18) ?
O2 Si1 O3 3_6465 . 2_5655 109.91(15) 109.59(15) 110.08(15) ?
O2 Si1 O3 3_6465 . 8_5455 107.07(15) 106.78(15) 107.17(15) ?
O2 Si1 O3 5_6665 . 2_5655 107.06(15) 106.78(15) 107.17(15) ?
O2 Si1 O3 5_6665 . 8_5455 109.91(15) 109.59(15) 110.08(15) ?
Ca1 O1 Ca1 . . 4_4655 92.77(15) 90.18(14) 94.72(15) ?
Ca1 O1 Ca2 . . 3_6455 93.57(14) 88.02(12) 99.11(14) ?
Ca1 O1 Ca2 . . 4_4655 87.72(13) 78.52(11) 97.09(16) ?
Ca1 O1 Si1 . . . 151.8(2) 135.7(2) 165.7(2) ?
Ca1 O1 Ca2 4_4655 . 3_6455 89.54(12) 77.83(10) 101.84(14) ?
Ca1 O1 Ca2 4_4655 . 4_4655 81.83(12) 76.02(11) 86.63(13) ?
Ca1 O1 Si1 4_4655 . . 108.96(18) 96.97(16) 119.6(2) ?
Ca2 O1 Ca2 3_6455 . 4_4655 170.43(16) 163.23(14) 176.13(18) ?
Ca2 O1 Si1 3_6455 . . 90.51(18) 75.46(15) 105.4(2) ?
Ca2 O1 Si1 4_4655 . . 90.76(18) 79.23(16) 101.72(18) ?
Ca2 O2 Si1 2_6755 . 3_6565 101.78(16) 98.99(16) 107.34(16) ?
Ca1 O3 Ca2 . . . 96.57(10) 95.87(10) 97.77(10) ?
Ca1 O3 Si1 . . 2_5645 98.29(13) 97.68(13) 99.26(13) ?
Ca2 O3 Si1 . . 2_5645 153.47(19) 152.99(19) 154.15(19) ?

loop_
_geom_bond_atom_site_label_1
_geom_bond_atom_site_label_2
_geom_bond_site_ssg_symmetry_1
_geom_bond_site_ssg_symmetry_2
_geom_bond_distance_av
_geom_bond_distance_min
_geom_bond_distance_max
_geom_bond_publ_flag
Ca1 Ca1 . 4_4655 3.4900(11) 3.4849(11) 3.4952(11) ?
Ca1 Ca1 . 4_5655 3.4901(11) 3.4849(11) 3.4952(11) ?
Ca1 Ca2 . . 3.4394(13) 3.4375(13) 3.4412(13) ?
Ca1 Ca2 . 2_6655 3.654(2) 3.637(2) 3.670(2) ?
Ca1 Ca2 . 2_6755 3.653(2) 3.637(2) 3.670(2) ?
Ca1 Ca2 . 3_6455 3.734(2) 3.549(2) 3.922(2) ?
Ca1 Ca2 . 3_6555 3.733(2) 3.549(2) 3.922(2) ?
Ca1 Ca2 . 4_4655 3.5531(14) 3.5517(14) 3.5545(14) ?
Ca1 Si1 . 2_5645 3.0568(16) 3.0515(16) 3.0622(16) ?
Ca1 Si1 . 4_5555 3.342(3) 3.195(3) 3.487(3) ?
Ca1 Si1 . 4_5655 3.339(3) 3.195(3) 3.487(3) ?
Ca1 O1 . . 2.357(4) 2.318(4) 2.420(4) ?
Ca1 O1 . 4_5655 2.464(4) 2.359(4) 2.595(4) ?
Ca1 O1 . 6_5555 2.463(4) 2.359(4) 2.595(4) ?
Ca1 O1 . 7_5655 2.357(4) 2.318(4) 2.420(4) ?
Ca1 O3 . . 2.377(3) 2.358(3) 2.388(3) ?
Ca1 O3 . 7_5655 2.377(3) 2.358(3) 2.388(3) ?
Ca2 Ca2 . 3_7455 3.804(2) 3.688(2) 3.920(2) ?
Ca2 Ca2 . 3_7555 3.802(2) 3.688(2) 3.920(2) ?
Ca2 Si1 . 2_6645 3.0413(14) 3.0401(14) 3.0425(14) ?
Ca2 Si1 . 3_6555 3.1844(17) 3.1824(17) 3.1864(17) ?
Ca2 Si1 . 4_5555 3.214(3) 3.181(3) 3.246(3) ?
Ca2 Si1 . 4_5655 3.213(3) 3.181(3) 3.246(3) ?
Ca2 O1 . 3_6555 2.755(4) 2.340(4) 3.173(4) ?
Ca2 O1 . 4_5655 2.767(4) 2.415(4) 3.130(4) ?
Ca2 O1 . 5_6655 2.752(4) 2.340(4) 3.173(4) ?
Ca2 O1 . 6_5555 2.771(4) 2.415(4) 3.130(4) ?
Ca2 O2 . 2_6745 2.481(4) 2.309(4) 2.559(4) ?
Ca2 O2 . 8_6445 2.479(4) 2.309(4) 2.559(4) ?
Ca2 O3 . . 2.228(2) 2.206(2) 2.249(2) ?
Ca2 O3 . 7_5655 2.228(2) 2.206(2) 2.249(2) ?
Si1 O1 . . 1.606(5) 1.579(5) 1.638(5) ?
Si1 O1 . 7_5555 1.606(5) 1.579(5) 1.638(5) ?
Si1 O2 . 3_6465 1.627(3) 1.613(3) 1.663(3) ?
Si1 O2 . 5_6665 1.628(3) 1.613(3) 1.663(3) ?
Si1 O3 . 2_5655 1.609(2) 1.590(3) 1.641(3) ?
Si1 O3 . 8_5455 1.609(2) 1.590(3) 1.641(3) ?

loop_
_reflns_scale_group_code
_reflns_scale_meas_intensity
1 1651.776
2 1833.813
3 1816.246
4 1807.815
5 1843.636
6 1781.734
7 1463.507
8 1559.401
9 1888.312
10 2114.812
11 1833.786
12 2134.342
13 1529.731
14 1913.313
15 1840.094
16 2232.380
17 2447.929
18 2403.092
19 2274.559
20 2440.015
21 2443.558
22 2431.555
23 2421.281
24 2434.466
25 2583.624
26 2588.034
27 2645.633
28 2500.499
29 2460.698
30 2378.010
31 2535.155
32 2687.140
33 2491.165
34 2498.590
35 2709.748
36 2599.946
37 2782.911
38 2707.786
39 2613.713
40 2689.598
41 2672.220
42 2704.431
43 2897.679
44 2927.739
45 2992.746
46 2955.105
47 2671.620
48 2749.739
49 2891.949
50 2759.412
53 2595.964
54 2566.094
55 2727.311
56 2754.604
57 2788.100
58 2850.892
59 2957.136
60 2748.148
61 2901.210
62 2813.815
63 2703.875
64 2702.659
65 2696.135
66 2638.767
67 2720.913
68 2788.854
69 2740.292
70 2623.969
71 2548.027
72 2459.221
73 2484.484
74 2433.313
75 2478.958
76 2602.389
77 2565.495
78 2502.925
79 2578.182
80 2438.276
81 2475.874
82 2406.860
83 2433.852
84 2219.281
85 2066.016
86 2029.081
87 2115.372
88 1986.562
89 1857.882
90 1808.228
91 1713.704
92 1473.552
93 1501.986
94 1399.324
95 1350.996
